data_2233353
loop_
_publ_author_name
'Liu, Bin'
'Zhang, Fan'

_publ_section_title
;
 <i>trans</i>-Tetraaquabis[bis(pyridin-3-yl)methanone-\k<i>N</i>]manganese(II)
 bis(perchlorate)
;
_journal_coeditor_code ZS2167
_journal_issue 1
_journal_name_full 'Acta Crystallographica Section E'
_journal_page_first m25
_journal_paper_doi 10.1107/S1600536811052184
_journal_volume 68
_journal_year 2012
_chemical_formula_iupac '[Mn (C11 H8 N2 O)2 (H2 O)4] (Cl O4)2'
_chemical_formula_moiety 'C22 H24 Mn N4 O6 2+, 2(Cl O4 -)'
_chemical_formula_sum 'C22 H24 Cl2 Mn N4 O14'
_chemical_formula_weight 694.29
_chemical_name_systematic
;
<i>trans</i>-Tetraaquabis[bis(pyridin-3-yl)methanone-\k<i>N</i>]manganese(II)
bis(perchlorate)
;
_space_group_IT_number 14
_symmetry_cell_setting monoclinic
_symmetry_space_group_name_Hall '-P 2yn'
_symmetry_space_group_name_H-M 'P 1 21/n 1'
_atom_sites_solution_hydrogens geom
_atom_sites_solution_primary direct
_atom_sites_solution_secondary difmap
_audit_creation_method SHELXL97
_cell_angle_alpha 90.00
_cell_angle_beta 95.476(5)
_cell_angle_gamma 90.00
_cell_formula_units_Z 2
_cell_length_a 8.410(2)
_cell_length_b 11.962(3)
_cell_length_c 14.386(4)
_cell_measurement_reflns_used 261
_cell_measurement_temperature 296(2)
_cell_measurement_theta_max 27.21
_cell_measurement_theta_min 2.22
_cell_volume 1440.6(6)
_computing_cell_refinement '<i>SAINT</i> (Bruker 2007)'
_computing_data_collection '<i>APEX2</i> (Bruker 2007)'
_computing_data_reduction '<i>SAINT</i> (Bruker 2007)'
_computing_molecular_graphics '<i>SHELXTL</i> (Sheldrick, 2008)'
_computing_publication_material
;
<i>SHELXTL</i> and <i>PLATON</i> (Spek, 2009)
;
_computing_structure_refinement '<i>SHELXL97</i> (Sheldrick, 2008)'
_computing_structure_solution '<i>SHELXS97</i> (Sheldrick, 2008)'
_diffrn_ambient_temperature 296(2)
_diffrn_measured_fraction_theta_full 0.998
_diffrn_measured_fraction_theta_max 0.998
_diffrn_measurement_device_type
;
Bruker APEXII CCD area-detector
;
_diffrn_measurement_method '\w scans'
_diffrn_radiation_monochromator graphite
_diffrn_radiation_source 'fine-focus sealed tube'
_diffrn_radiation_type MoK\a
_diffrn_radiation_wavelength 0.71073
_diffrn_reflns_av_R_equivalents 0.0756
_diffrn_reflns_av_sigmaI/netI 0.0684
_diffrn_reflns_limit_h_max 9
_diffrn_reflns_limit_h_min -10
_diffrn_reflns_limit_k_max 14
_diffrn_reflns_limit_k_min -13
_diffrn_reflns_limit_l_max 17
_diffrn_reflns_limit_l_min -8
_diffrn_reflns_number 7576
_diffrn_reflns_theta_full 25.00
_diffrn_reflns_theta_max 25.00
_diffrn_reflns_theta_min 2.22
_diffrn_standards_number 0
_exptl_absorpt_coefficient_mu 0.719
_exptl_absorpt_correction_T_max 1.000
_exptl_absorpt_correction_T_min 0.572
_exptl_absorpt_correction_type multi-scan
_exptl_absorpt_process_details '(SADABS; Bruker, 2007)'
_exptl_crystal_colour colorless
_exptl_crystal_density_diffrn 1.601
_exptl_crystal_density_method 'not measured'
_exptl_crystal_description block
_exptl_crystal_F_000 710
_exptl_crystal_size_max 0.45
_exptl_crystal_size_mid 0.32
_exptl_crystal_size_min 0.25
_refine_diff_density_max 0.477
_refine_diff_density_min -0.511
_refine_ls_extinction_method none
_refine_ls_goodness_of_fit_ref 1.044
_refine_ls_hydrogen_treatment constr
_refine_ls_matrix_type full
_refine_ls_number_parameters 196
_refine_ls_number_reflns 2529
_refine_ls_number_restraints 4
_refine_ls_restrained_S_all 1.063
_refine_ls_R_factor_all 0.0698
_refine_ls_R_factor_gt 0.0503
_refine_ls_shift/su_max 0.000
_refine_ls_shift/su_mean 0.000
_refine_ls_structure_factor_coef Fsqd
_refine_ls_weighting_details 'calc w=1/[\s^2^(Fo^2^)+(0.0816P)^2^] P=(Fo^2^+2Fc^2^)/3'
_refine_ls_weighting_scheme calc
_refine_ls_wR_factor_gt 0.1300
_refine_ls_wR_factor_ref 0.1433
_reflns_number_gt 1853
_reflns_number_total 2529
_reflns_threshold_expression I>2\s(I)
_cod_data_source_file zs2167.cif
_cod_data_source_block I
_cod_original_sg_symbol_H-M 'P 21/n'
_cod_database_code 2233353
_cod_database_fobs_code 2233353

loop_
_symmetry_equiv_pos_as_xyz
'x, y, z'
'-x+1/2, y+1/2, -z+1/2'
'-x, -y, -z'
'x-1/2, -y-1/2, z-1/2'

loop_
_atom_site_type_symbol
_atom_site_label
_atom_site_fract_x
_atom_site_fract_y
_atom_site_fract_z
_atom_site_U_iso_or_equiv
_atom_site_adp_type
_atom_site_calc_flag
_atom_site_refinement_flags
_atom_site_occupancy
_atom_site_symmetry_multiplicity
Mn Mn1 0.5000 0.5000 0.5000 0.0230(3) Uani d S 1 2
O O1 0.1206(3) 0.9254(2) 0.26771(19) 0.0445(8) Uani d . 1 1
N N1 0.3187(5) 1.1514(3) 0.4615(3) 0.0486(10) Uani d . 1 1
N N2 0.2861(3) 0.6001(2) 0.4305(2) 0.0298(7) Uani d . 1 1
C C1 0.3036(6) 1.1271(4) 0.5509(3) 0.0560(13) Uani d . 1 1
H H1A 0.3305 1.1816 0.5958 0.067 Uiso calc R 1 1
C C2 0.2504(6) 1.0259(4) 0.5794(3) 0.0587(14) Uani d . 1 1
H H2A 0.2426 1.0122 0.6425 0.070 Uiso calc R 1 1
C C3 0.2084(5) 0.9447(3) 0.5142(3) 0.0443(11) Uani d . 1 1
H H3A 0.1721 0.8753 0.5322 0.053 Uiso calc R 1 1
C C4 0.2211(4) 0.9681(3) 0.4213(3) 0.0296(9) Uani d . 1 1
C C5 0.2765(5) 1.0732(3) 0.3991(3) 0.0428(11) Uani d . 1 1
H H5A 0.2843 1.0895 0.3365 0.051 Uiso calc R 1 1
C C6 0.1683(4) 0.8891(3) 0.3445(3) 0.0304(9) Uani d . 1 1
C C7 0.1633(4) 0.7661(3) 0.3635(2) 0.0272(8) Uani d . 1 1
C C8 0.2842(4) 0.7106(3) 0.4172(3) 0.0300(9) Uani d . 1 1
H H8A 0.3684 0.7526 0.4455 0.036 Uiso calc R 1 1
C C9 0.1591(4) 0.5423(3) 0.3913(3) 0.0391(10) Uani d . 1 1
H H9A 0.1553 0.4656 0.4015 0.047 Uiso calc R 1 1
C C10 0.0360(5) 0.5911(3) 0.3373(3) 0.0500(13) Uani d . 1 1
H H10A -0.0487 0.5478 0.3113 0.060 Uiso calc R 1 1
C C11 0.0373(5) 0.7041(3) 0.3213(3) 0.0403(11) Uani d . 1 1
H H11A -0.0442 0.7382 0.2831 0.048 Uiso calc R 1 1
Cl Cl1 0.58846(12) 0.78266(8) 0.19059(7) 0.0363(3) Uani d . 1 1
O O2 0.4655(4) 0.8174(4) 0.2446(3) 0.0884(13) Uani d . 1 1
O O3 0.5324(4) 0.7861(3) 0.0946(2) 0.0706(11) Uani d . 1 1
O O4 0.6421(5) 0.6736(3) 0.2170(2) 0.0752(12) Uani d . 1 1
O O5 0.7196(4) 0.8584(3) 0.2095(3) 0.0671(10) Uani d . 1 1
O O1W 0.5725(3) 0.6446(2) 0.58278(18) 0.0372(7) Uani d D 1 1
O O2W 0.6431(3) 0.5430(2) 0.38484(19) 0.0429(7) Uani d D 1 1
H H1WA 0.6090 0.7146 0.5761 0.064 Uiso d RD 1 1
H H2WA 0.6821 0.4815 0.3606 0.064 Uiso d RD 1 1
H H2WB 0.6215 0.5865 0.3351 0.064 Uiso d RD 1 1
H H1WB 0.5147 0.6440 0.6352 0.064 Uiso d RD 1 1

loop_
_atom_site_aniso_label
_atom_site_aniso_U_11
_atom_site_aniso_U_22
_atom_site_aniso_U_33
_atom_site_aniso_U_12
_atom_site_aniso_U_13
_atom_site_aniso_U_23
Mn1 0.0316(5) 0.0164(4) 0.0206(4) -0.0026(3) 0.0008(3) 0.0006(3)
O1 0.069(2) 0.0323(15) 0.0293(16) 0.0054(14) -0.0088(14) 0.0023(13)
N1 0.075(3) 0.0299(19) 0.041(2) -0.0167(18) 0.0046(19) 0.0002(16)
N2 0.0303(17) 0.0231(17) 0.0355(19) -0.0009(13) 0.0006(14) -0.0005(14)
C1 0.087(4) 0.037(3) 0.043(3) -0.017(2) 0.001(3) -0.010(2)
C2 0.107(4) 0.043(3) 0.027(2) -0.024(3) 0.008(3) -0.001(2)
C3 0.071(3) 0.029(2) 0.033(2) -0.011(2) 0.004(2) 0.0025(18)
C4 0.037(2) 0.0231(18) 0.029(2) -0.0018(16) 0.0037(17) -0.0006(16)
C5 0.066(3) 0.033(2) 0.029(2) -0.007(2) 0.004(2) 0.0059(18)
C6 0.035(2) 0.025(2) 0.031(2) 0.0033(16) -0.0004(17) 0.0002(16)
C7 0.029(2) 0.027(2) 0.026(2) 0.0007(15) 0.0037(16) -0.0037(16)
C8 0.030(2) 0.025(2) 0.034(2) -0.0047(15) -0.0026(17) -0.0045(16)
C9 0.037(2) 0.025(2) 0.055(3) -0.0073(18) 0.004(2) -0.0016(19)
C10 0.030(2) 0.033(2) 0.083(4) -0.0073(18) -0.013(2) -0.009(2)
C11 0.032(2) 0.034(2) 0.053(3) 0.0036(18) -0.008(2) -0.005(2)
Cl1 0.0444(6) 0.0336(6) 0.0316(6) 0.0038(4) 0.0070(4) 0.0028(4)
O2 0.067(3) 0.130(4) 0.075(3) 0.023(2) 0.040(2) 0.003(3)
O3 0.097(3) 0.073(2) 0.039(2) 0.025(2) -0.0151(19) -0.0047(17)
O4 0.123(3) 0.0360(18) 0.064(3) 0.012(2) -0.003(2) 0.0135(17)
O5 0.061(2) 0.058(2) 0.082(3) -0.0116(17) -0.0004(19) 0.0085(19)
O1W 0.0595(18) 0.0210(13) 0.0305(15) -0.0106(12) 0.0009(13) -0.0003(11)
O2W 0.0547(18) 0.0373(16) 0.0393(17) -0.0002(14) 0.0173(14) 0.0067(13)

loop_
_atom_type_symbol
_atom_type_description
_atom_type_scat_dispersion_real
_atom_type_scat_dispersion_imag
_atom_type_scat_source
C C 0.0033 0.0016 'International Tables Vol C Tables 4.2.6.8 and 6.1.1.4'
H H 0.0000 0.0000 'International Tables Vol C Tables 4.2.6.8 and 6.1.1.4'
N N 0.0061 0.0033 'International Tables Vol C Tables 4.2.6.8 and 6.1.1.4'
O O 0.0106 0.0060 'International Tables Vol C Tables 4.2.6.8 and 6.1.1.4'
Cl Cl 0.1484 0.1585 'International Tables Vol C Tables 4.2.6.8 and 6.1.1.4'
Mn Mn 0.3368 0.7283 'International Tables Vol C Tables 4.2.6.8 and 6.1.1.4'

loop_
_geom_angle_atom_site_label_1
_geom_angle_atom_site_label_2
_geom_angle_atom_site_label_3
_geom_angle_site_symmetry_1
_geom_angle_site_symmetry_3
_geom_angle
O1W Mn1 O1W 3_666 . 180.00(7)
O1W Mn1 O2W 3_666 . 85.27(10)
O1W Mn1 O2W . . 94.73(10)
O1W Mn1 O2W 3_666 3_666 94.73(10)
O1W Mn1 O2W . 3_666 85.27(10)
O2W Mn1 O2W . 3_666 180.0
O1W Mn1 N2 3_666 3_666 89.47(10)
O1W Mn1 N2 . 3_666 90.53(10)
O2W Mn1 N2 . 3_666 89.29(11)
O2W Mn1 N2 3_666 3_666 90.71(11)
O1W Mn1 N2 3_666 . 90.53(10)
O1W Mn1 N2 . . 89.47(10)
O2W Mn1 N2 . . 90.71(11)
O2W Mn1 N2 3_666 . 89.29(11)
N2 Mn1 N2 3_666 . 180.0000(10)
C5 N1 C1 . . 117.2(4)
C8 N2 C9 . . 116.6(3)
C8 N2 Mn1 . . 125.0(2)
C9 N2 Mn1 . . 117.9(2)
N1 C1 C2 . . 123.0(4)
N1 C1 H1A . . 118.5
C2 C1 H1A . . 118.5
C1 C2 C3 . . 119.4(4)
C1 C2 H2A . . 120.3
C3 C2 H2A . . 120.3
C2 C3 C4 . . 118.7(4)
C2 C3 H3A . . 120.6
C4 C3 H3A . . 120.6
C3 C4 C5 . . 117.7(4)
C3 C4 C6 . . 123.1(3)
C5 C4 C6 . . 119.1(3)
N1 C5 C4 . . 124.0(4)
N1 C5 H5A . . 118.0
C4 C5 H5A . . 118.0
O1 C6 C4 . . 119.8(3)
O1 C6 C7 . . 120.1(3)
C4 C6 C7 . . 119.9(3)
C11 C7 C8 . . 118.6(3)
C11 C7 C6 . . 118.6(3)
C8 C7 C6 . . 122.7(3)
N2 C8 C7 . . 123.5(3)
N2 C8 H8A . . 118.2
C7 C8 H8A . . 118.2
N2 C9 C10 . . 123.1(4)
N2 C9 H9A . . 118.5
C10 C9 H9A . . 118.5
C9 C10 C11 . . 120.0(4)
C9 C10 H10A . . 120.0
C11 C10 H10A . . 120.0
C10 C11 C7 . . 118.2(4)
C10 C11 H11A . . 120.9
C7 C11 H11A . . 120.9
O2 Cl1 O3 . . 109.5(2)
O2 Cl1 O4 . . 110.7(3)
O3 Cl1 O4 . . 110.8(2)
O2 Cl1 O5 . . 107.5(2)
O3 Cl1 O5 . . 110.2(2)
O4 Cl1 O5 . . 108.1(2)
Mn1 O1W H1WA . . 140.3
Mn1 O1W H1WB . . 107.0
H1WA O1W H1WB . . 108
Mn1 O2W H2WA . . 110.5
Mn1 O2W H2WB . . 131.2
H2WA O2W H2WB . . 102.9

loop_
_geom_bond_atom_site_label_1
_geom_bond_atom_site_label_2
_geom_bond_site_symmetry_2
_geom_bond_distance
Mn1 O1W 3_666 2.155(2)
Mn1 O1W . 2.155(2)
Mn1 O2W . 2.199(3)
Mn1 O2W 3_666 2.199(3)
Mn1 N2 3_666 2.307(3)
Mn1 N2 . 2.307(3)
O1 C6 . 1.218(4)
N1 C5 . 1.321(5)
N1 C1 . 1.337(6)
N2 C8 . 1.336(4)
N2 C9 . 1.350(4)
C1 C2 . 1.367(6)
C1 H1A . 0.9300
C2 C3 . 1.374(6)
C2 H2A . 0.9300
C3 C4 . 1.379(5)
C3 H3A . 0.9300
C4 C5 . 1.389(5)
C4 C6 . 1.489(5)
C5 H5A . 0.9300
C6 C7 . 1.499(5)
C7 C11 . 1.386(5)
C7 C8 . 1.386(5)
C8 H8A . 0.9300
C9 C10 . 1.365(6)
C9 H9A . 0.9300
C10 C11 . 1.371(6)
C10 H10A . 0.9300
C11 H11A . 0.9300
Cl1 O2 . 1.414(4)
Cl1 O3 . 1.416(3)
Cl1 O4 . 1.420(3)
Cl1 O5 . 1.434(3)
O1W H1WA . 0.9000
O1W H1WB . 0.9400
O2W H2WA . 0.8900
O2W H2WB . 0.8900

loop_
_geom_hbond_atom_site_label_D
_geom_hbond_atom_site_label_H
_geom_hbond_atom_site_label_A
_geom_hbond_site_symmetry_A
_geom_hbond_distance_DH
_geom_hbond_distance_HA
_geom_hbond_distance_DA
_geom_hbond_angle_DHA
_geom_hbond_publ_flag
O1W H1WA N1 3_676 0.90 1.82 2.704(4) 169 y
O2W H2WA O5 2_645 0.89 2.01 2.889(5) 171 y
O2W H2WB O4 1_555 0.89 2.01 2.876(4) 162 y
O1W H1WB O1 4_676 0.94 2.19 2.782(3) 120 y

loop_
_geom_torsion_atom_site_label_1
_geom_torsion_atom_site_label_2
_geom_torsion_atom_site_label_3
_geom_torsion_atom_site_label_4
_geom_torsion_site_symmetry_1
_geom_torsion
O1W Mn1 N2 C8 3_666 -150.3(3)
O1W Mn1 N2 C8 . 29.7(3)
O2W Mn1 N2 C8 . -65.0(3)
O2W Mn1 N2 C8 3_666 115.0(3)
O1W Mn1 N2 C9 3_666 22.3(3)
O1W Mn1 N2 C9 . -157.7(3)
O2W Mn1 N2 C9 . 107.5(3)
O2W Mn1 N2 C9 3_666 -72.5(3)
C5 N1 C1 C2 . 1.4(8)
N1 C1 C2 C3 . -0.7(9)
C1 C2 C3 C4 . -0.1(8)
C2 C3 C4 C5 . 0.2(7)
C2 C3 C4 C6 . -175.6(4)
C1 N1 C5 C4 . -1.3(7)
C3 C4 C5 N1 . 0.5(7)
C6 C4 C5 N1 . 176.5(4)
C3 C4 C6 O1 . 150.1(4)
C5 C4 C6 O1 . -25.7(6)
C3 C4 C6 C7 . -25.7(6)
C5 C4 C6 C7 . 158.5(4)
O1 C6 C7 C11 . -35.3(5)
C4 C6 C7 C11 . 140.5(4)
O1 C6 C7 C8 . 141.0(4)
C4 C6 C7 C8 . -43.3(5)
C9 N2 C8 C7 . -2.4(6)
Mn1 N2 C8 C7 . 170.3(3)
C11 C7 C8 N2 . 0.1(6)
C6 C7 C8 N2 . -176.1(4)
C8 N2 C9 C10 . 2.5(6)
Mn1 N2 C9 C10 . -170.6(4)
N2 C9 C10 C11 . -0.4(7)
C9 C10 C11 C7 . -1.9(7)
C8 C7 C11 C10 . 2.0(6)
C6 C7 C11 C10 . 178.4(4)
